data_1554263
loop_
_publ_author_name
'Ivanov, Konstantin L.'
'Vatsouro, Ivan M.'
'Bezzubov, Stanislav I.'
'Melnikov, Mikhail Ya.'
'Budynina, Ekaterina M.'

_publ_section_title
;
 Domino construction of a bullataketal core via double bond cleavage in
 activated dihydrofurans
;
_journal_issue 10
_journal_name_full 'Organic Chemistry Frontiers'
_journal_page_first 1655
_journal_paper_doi 10.1039/C8QO00132D
_journal_volume 5
_journal_year 2018
_chemical_formula_moiety 'C12 H14 O3'
_chemical_formula_sum 'C12 H14 O3'
_chemical_formula_weight 206.23
_chemical_melting_point_gt 399
_chemical_melting_point_lt 400
_chemical_name_systematic
;
6-Methoxy-9-methyl-8,10-dioxatricyclo[7.2.1.02,7]dodeca-2,4,6-triene
;
_space_group_crystal_system monoclinic
_space_group_IT_number 14
_space_group_name_Hall '-P 2ybc'
_space_group_name_H-M_alt 'P 1 21/c 1'
_atom_sites_solution_hydrogens geom
_audit_creation_method SHELXL-2014/7
_audit_update_record
;
2017-09-26 deposited with the CCDC.
2018-03-14 downloaded from the CCDC.
;
_cell_angle_alpha 90
_cell_angle_beta 111.43(2)
_cell_angle_gamma 90
_cell_formula_units_Z 4
_cell_length_a 8.638(3)
_cell_length_b 15.409(7)
_cell_length_c 8.594(2)
_cell_measurement_reflns_used 25
_cell_measurement_temperature 293(2)
_cell_measurement_theta_max 13.99
_cell_measurement_theta_min 12.97
_cell_volume 1064.8(7)
_computing_cell_refinement 'Enraf-Nonius CAD4 Software package'
_computing_data_collection 'Enraf-Nonius CAD4 Software package'
_computing_data_reduction 'XCAD4PC (Harms, 1997)'
_computing_molecular_graphics 'SHELXTL (Sheldrick, 2008)'
_computing_publication_material 'SHELXTL (Sheldrick, 2008)'
_computing_structure_refinement 'SHELXL-2014/7 (Sheldrick, 2014)'
_computing_structure_solution 'SHELXTL (Sheldrick, 2008)'
_diffrn_ambient_temperature 293(2)
_diffrn_measured_fraction_theta_full 1.000
_diffrn_measured_fraction_theta_max 1.000
_diffrn_measurement_device_type 'Enraf-Nonius CAD4'
_diffrn_measurement_method \w
_diffrn_radiation_monochromator graphite
_diffrn_radiation_type MoK\a
_diffrn_radiation_wavelength 0.71073
_diffrn_reflns_av_R_equivalents 0.0396
_diffrn_reflns_av_unetI/netI 0.0263
_diffrn_reflns_Laue_measured_fraction_full 1.000
_diffrn_reflns_Laue_measured_fraction_max 1.000
_diffrn_reflns_limit_h_max 10
_diffrn_reflns_limit_h_min -10
_diffrn_reflns_limit_k_max 18
_diffrn_reflns_limit_k_min -18
_diffrn_reflns_limit_l_max 10
_diffrn_reflns_limit_l_min -10
_diffrn_reflns_number 8160
_diffrn_reflns_point_group_measured_fraction_full 1.000
_diffrn_reflns_point_group_measured_fraction_max 1.000
_diffrn_reflns_theta_full 25.242
_diffrn_reflns_theta_max 25.962
_diffrn_reflns_theta_min 2.533
_diffrn_source 'fine-focus sealed tube'
_diffrn_standards_decay_% 0
_diffrn_standards_interval_time 120
_diffrn_standards_number 2
_exptl_absorpt_coefficient_mu 0.092
_exptl_absorpt_correction_T_max 0.977
_exptl_absorpt_correction_T_min 0.969
_exptl_absorpt_correction_type psi-scan
_exptl_absorpt_process_details 'SHELXTL (Bruker, 2008)'
_exptl_crystal_colour colorless
_exptl_crystal_density_diffrn 1.286
_exptl_crystal_description block
_exptl_crystal_F_000 440
_exptl_crystal_recrystallization_method 'Re-crystallisation from solvent: petroleum ether : ethyl acetate, 3:1'
_exptl_crystal_size_max 0.350
_exptl_crystal_size_mid 0.300
_exptl_crystal_size_min 0.250
_refine_diff_density_max 0.116
_refine_diff_density_min -0.219
_refine_diff_density_rms 0.045
_refine_ls_extinction_method none
_refine_ls_goodness_of_fit_ref 1.020
_refine_ls_hydrogen_treatment constr
_refine_ls_matrix_type full
_refine_ls_number_parameters 138
_refine_ls_number_reflns 2085
_refine_ls_number_restraints 0
_refine_ls_restrained_S_all 1.020
_refine_ls_R_factor_all 0.0720
_refine_ls_R_factor_gt 0.0393
_refine_ls_shift/su_max 0.000
_refine_ls_shift/su_mean 0.000
_refine_ls_structure_factor_coef Fsqd
_refine_ls_weighting_details 'w=1/[\s^2^(Fo^2^)+(0.0566P)^2^+0.1425P] where P=(Fo^2^+2Fc^2^)/3'
_refine_ls_weighting_scheme calc
_refine_ls_wR_factor_gt 0.0928
_refine_ls_wR_factor_ref 0.1071
_reflns_Friedel_coverage 0.000
_reflns_number_gt 1408
_reflns_number_total 2085
_reflns_threshold_expression 'I > 2\s(I)'
_cod_data_source_file c8qo00132d2.cif
_cod_data_source_block 4g
_cod_original_sg_symbol_H-M 'P 21/c'
_cod_database_code 1554263
_shelx_shelxl_version_number 2014/7
_shelx_space_group_comment
;
The symmetry employed for this shelxl refinement is uniquely defined
by the following loop, which should always be used as a source of
symmetry information in preference to the above space-group names.
They are only intended as comments.
;
_shelx_estimated_absorpt_t_min 0.969
_shelx_estimated_absorpt_t_max 0.977

loop_
_space_group_symop_operation_xyz
'x, y, z'
'-x, y+1/2, -z+1/2'
'-x, -y, -z'
'x, -y-1/2, z-1/2'

loop_
_atom_site_label
_atom_site_type_symbol
_atom_site_fract_x
_atom_site_fract_y
_atom_site_fract_z
_atom_site_U_iso_or_equiv
_atom_site_adp_type
_atom_site_occupancy
_atom_site_site_symmetry_order
_atom_site_calc_flag
_atom_site_refinement_flags_posn
_atom_site_refinement_flags_adp
O1 O 0.31641(14) 0.72012(7) 0.50857(14) 0.0529(3) Uani 1 1 d . .
O2 O 0.44289(12) 0.59349(7) 0.64272(12) 0.0417(3) Uani 1 1 d . .
O3 O 0.64052(13) 0.54374(7) 0.93861(12) 0.0491(3) Uani 1 1 d . .
C1 C 0.1688(2) 0.58544(14) 0.4494(2) 0.0653(5) Uani 1 1 d . .
H1A H 0.1329 0.5937 0.5417 0.098 Uiso 1 1 calc R U
H1B H 0.1811 0.5245 0.4335 0.098 Uiso 1 1 calc R U
H1C H 0.0877 0.6095 0.3499 0.098 Uiso 1 1 calc R U
C2 C 0.3323(2) 0.63001(11) 0.48543(18) 0.0462(4) Uani 1 1 d . .
C3 C 0.4290(2) 0.76699(11) 0.4488(2) 0.0555(5) Uani 1 1 d . .
H3A H 0.4934 0.8092 0.5306 0.067 Uiso 1 1 calc R U
H3B H 0.3686 0.7967 0.3447 0.067 Uiso 1 1 calc R U
C4 C 0.5406(2) 0.69675(11) 0.4229(2) 0.0513(4) Uani 1 1 d . .
H4A H 0.5928 0.7139 0.3437 0.062 Uiso 1 1 calc R U
C5 C 0.4140(2) 0.62435(12) 0.3564(2) 0.0546(5) Uani 1 1 d . .
H5A H 0.3361 0.6363 0.2443 0.066 Uiso 1 1 calc R U
H5B H 0.4665 0.5685 0.3586 0.066 Uiso 1 1 calc R U
C6 C 0.60709(18) 0.61795(9) 0.69096(18) 0.0380(3) Uani 1 1 d . .
C7 C 0.6654(2) 0.66802(10) 0.5896(2) 0.0450(4) Uani 1 1 d . .
C8 C 0.8334(2) 0.69043(12) 0.6488(2) 0.0579(5) Uani 1 1 d . .
H8A H 0.8748 0.7236 0.5824 0.069 Uiso 1 1 calc R U
C9 C 0.9382(2) 0.66404(12) 0.8040(3) 0.0618(5) Uani 1 1 d . .
H9A H 1.0499 0.6797 0.8418 0.074 Uiso 1 1 calc R U
C10 C 0.8796(2) 0.61420(11) 0.9051(2) 0.0515(4) Uani 1 1 d . .
H10A H 0.9517 0.5962 1.0098 0.062 Uiso 1 1 calc R U
C11 C 0.71321(19) 0.59130(10) 0.84944(19) 0.0398(4) Uani 1 1 d . .
C12 C 0.7359(2) 0.52590(14) 1.1090(2) 0.0657(5) Uani 1 1 d . .
H12A H 0.6680 0.4959 1.1587 0.099 Uiso 1 1 calc R U
H12B H 0.7746 0.5794 1.1675 0.099 Uiso 1 1 calc R U
H12C H 0.8294 0.4903 1.1161 0.099 Uiso 1 1 calc R U

loop_
_atom_site_aniso_label
_atom_site_aniso_U_11
_atom_site_aniso_U_22
_atom_site_aniso_U_33
_atom_site_aniso_U_23
_atom_site_aniso_U_13
_atom_site_aniso_U_12
O1 0.0602(7) 0.0522(7) 0.0464(6) 0.0067(5) 0.0196(5) 0.0101(6)
O2 0.0387(6) 0.0482(6) 0.0349(5) 0.0051(4) 0.0094(4) -0.0032(5)
O3 0.0435(6) 0.0614(7) 0.0376(6) 0.0097(5) 0.0093(5) -0.0048(5)
C1 0.0478(10) 0.0831(14) 0.0513(10) 0.0042(9) 0.0018(8) -0.0079(10)
C2 0.0502(9) 0.0498(9) 0.0311(8) 0.0023(7) 0.0061(7) 0.0019(7)
C3 0.0738(12) 0.0473(10) 0.0448(10) 0.0101(7) 0.0208(9) 0.0055(9)
C4 0.0695(11) 0.0492(9) 0.0414(9) 0.0057(7) 0.0274(8) -0.0007(8)
C5 0.0713(12) 0.0571(10) 0.0340(8) -0.0014(7) 0.0175(8) 0.0019(9)
C6 0.0385(8) 0.0359(8) 0.0402(8) -0.0029(6) 0.0150(7) -0.0013(6)
C7 0.0535(10) 0.0395(8) 0.0478(9) 0.0004(7) 0.0254(8) -0.0015(7)
C8 0.0575(11) 0.0521(10) 0.0743(13) 0.0049(9) 0.0362(10) -0.0070(9)
C9 0.0416(9) 0.0623(12) 0.0822(14) -0.0016(10) 0.0232(10) -0.0087(8)
C10 0.0413(9) 0.0536(10) 0.0549(10) -0.0019(8) 0.0122(8) -0.0002(8)
C11 0.0398(8) 0.0383(8) 0.0419(8) -0.0011(6) 0.0154(7) 0.0003(6)
C12 0.0505(10) 0.0923(15) 0.0459(10) 0.0215(9) 0.0077(8) 0.0055(10)

loop_
_atom_type_symbol
_atom_type_description
_atom_type_scat_dispersion_real
_atom_type_scat_dispersion_imag
_atom_type_scat_source
C C 0.0033 0.0016 'International Tables Vol C Tables 4.2.6.8 and 6.1.1.4'
H H 0.0000 0.0000 'International Tables Vol C Tables 4.2.6.8 and 6.1.1.4'
O O 0.0106 0.0060 'International Tables Vol C Tables 4.2.6.8 and 6.1.1.4'

loop_
_geom_angle_atom_site_label_1
_geom_angle_atom_site_label_2
_geom_angle_atom_site_label_3
_geom_angle
C2 O1 C3 109.10(12)
C6 O2 C2 115.40(12)
C11 O3 C12 118.01(13)
C2 C1 H1A 109.5
C2 C1 H1B 109.5
H1A C1 H1B 109.5
C2 C1 H1C 109.5
H1A C1 H1C 109.5
H1B C1 H1C 109.5
O1 C2 O2 108.26(12)
O1 C2 C1 110.28(15)
O2 C2 C1 105.34(13)
O1 C2 C5 104.67(13)
O2 C2 C5 109.49(14)
C1 C2 C5 118.51(14)
O1 C3 C4 103.94(13)
O1 C3 H3A 111.0
C4 C3 H3A 111.0
O1 C3 H3B 111.0
C4 C3 H3B 111.0
H3A C3 H3B 109.0
C7 C4 C3 109.97(13)
C7 C4 C5 107.93(13)
C3 C4 C5 99.79(15)
C7 C4 H4A 112.8
C3 C4 H4A 112.8
C5 C4 H4A 112.8
C2 C5 C4 98.39(13)
C2 C5 H5A 112.1
C4 C5 H5A 112.1
C2 C5 H5B 112.1
C4 C5 H5B 112.1
H5A C5 H5B 109.7
O2 C6 C7 122.21(14)
O2 C6 C11 116.74(13)
C7 C6 C11 121.04(14)
C6 C7 C8 118.43(15)
C6 C7 C4 117.44(14)
C8 C7 C4 124.11(15)
C9 C8 C7 120.73(16)
C9 C8 H8A 119.6
C7 C8 H8A 119.6
C8 C9 C10 120.71(16)
C8 C9 H9A 119.6
C10 C9 H9A 119.6
C11 C10 C9 119.71(16)
C11 C10 H10A 120.1
C9 C10 H10A 120.1
O3 C11 C10 125.05(14)
O3 C11 C6 115.58(13)
C10 C11 C6 119.37(15)
O3 C12 H12A 109.5
O3 C12 H12B 109.5
H12A C12 H12B 109.5
O3 C12 H12C 109.5
H12A C12 H12C 109.5
H12B C12 H12C 109.5

loop_
_geom_bond_atom_site_label_1
_geom_bond_atom_site_label_2
_geom_bond_distance
O1 C2 1.416(2)
O1 C3 1.448(2)
O2 C6 1.3770(18)
O2 C2 1.4537(18)
O3 C11 1.3675(18)
O3 C12 1.420(2)
C1 C2 1.497(3)
C1 H1A 0.9600
C1 H1B 0.9600
C1 H1C 0.9600
C2 C5 1.519(2)
C3 C4 1.519(2)
C3 H3A 0.9700
C3 H3B 0.9700
C4 C7 1.511(2)
C4 C5 1.520(2)
C4 H4A 0.9800
C5 H5A 0.9700
C5 H5B 0.9700
C6 C7 1.389(2)
C6 C11 1.397(2)
C7 C8 1.394(2)
C8 C9 1.371(3)
C8 H8A 0.9300
C9 C10 1.387(3)
C9 H9A 0.9300
C10 C11 1.384(2)
C10 H10A 0.9300
C12 H12A 0.9600
C12 H12B 0.9600
C12 H12C 0.9600
